data_2217365
loop_
_publ_author_name
'Tsai, Chia-Jung'
'Liu, Yen-Hsiang'

_publ_section_title Poly[diaquabis(2,2'-bipyridine)tris(\m~4~-2,2'-bipyridine-4,4'-dicarboxylato)dineodymium(III)]
_journal_coeditor_code WW2111
_journal_issue 1
_journal_name_full 'Acta Crystallographica Section E'
_journal_page_first m260
_journal_page_last m261
_journal_paper_doi 10.1107/S1600536807067396
_journal_volume 64
_journal_year 2008
_chemical_formula_iupac '[Nd2 (C12 H6 N2 O4)3 (C10 H8 N2)2 (H2 O)2]'
_chemical_formula_moiety 'C28 H19 N5 Nd1 O7'
_chemical_formula_sum 'C28 H19 N5 Nd O7'
_chemical_formula_weight 681.72
_chemical_name_systematic
;
Poly[diaquabis(2,2'-bipyridine)tris(\m~4~-2,2'-bipyridine-4,4'-
dicarboxylato)dineodymium(III)]
;
_space_group_IT_number 2
_symmetry_cell_setting triclinic
_symmetry_space_group_name_Hall '-P 1'
_symmetry_space_group_name_H-M 'P -1'
_audit_creation_method 'WinGX routine CIF_UPDATE'
_cell_angle_alpha 67.809(2)
_cell_angle_beta 88.645(2)
_cell_angle_gamma 75.4370(10)
_cell_formula_units_Z 2
_cell_length_a 8.9914(2)
_cell_length_b 12.5409(3)
_cell_length_c 12.7455(3)
_cell_measurement_reflns_used 12726
_cell_measurement_temperature 200(2)
_cell_measurement_theta_max 25.35
_cell_measurement_theta_min 2.037
_cell_volume 1283.89(6)
_computing_cell_refinement 'SCALEPACK (Otwinowski & Minor 1997)'
_computing_data_collection 'COLLECT (Nonius, 2000)'
_computing_data_reduction 'DENZO and SCALEPACK (Otwinowski & Minor 1997)'
_computing_molecular_graphics 'ORTEP-3 for Windows (Farrugia, 1997)'
_computing_publication_material 'WinGX (Farrugia, 1999)'
_computing_structure_refinement 'SHELXL97 (Sheldrick, 1997)'
_computing_structure_solution 'SHELXS97 (Sheldrick, 1997)'
_diffrn_ambient_temperature 200(2)
_diffrn_measured_fraction_theta_full 0.995
_diffrn_measured_fraction_theta_max 0.995
_diffrn_measurement_device '95mm CCD camera on \k-goniostat'
_diffrn_measurement_device_type 'Nonius KappaCCD'
_diffrn_measurement_method '\f and \w'
_diffrn_radiation_monochromator graphite
_diffrn_radiation_source 'sealed tube'
_diffrn_radiation_type MoK\a
_diffrn_radiation_wavelength 0.71073
_diffrn_reflns_av_R_equivalents 0.042
_diffrn_reflns_limit_h_max 10
_diffrn_reflns_limit_h_min -10
_diffrn_reflns_limit_k_max 15
_diffrn_reflns_limit_k_min -14
_diffrn_reflns_limit_l_max 15
_diffrn_reflns_limit_l_min -15
_diffrn_reflns_number 16411
_diffrn_reflns_theta_full 25.34
_diffrn_reflns_theta_max 25.34
_diffrn_reflns_theta_min 2.35
_exptl_absorpt_coefficient_mu 2.081
_exptl_absorpt_correction_T_max 0.6597
_exptl_absorpt_correction_T_min 0.3981
_exptl_absorpt_correction_type multi-scan
_exptl_absorpt_process_details '(SORTAV; Blessing, 1995)'
_exptl_crystal_colour white
_exptl_crystal_density_diffrn 1.763
_exptl_crystal_density_method 'not measured'
_exptl_crystal_description prism
_exptl_crystal_F_000 676
_exptl_crystal_size_max 0.5
_exptl_crystal_size_mid 0.4
_exptl_crystal_size_min 0.2
_refine_diff_density_max 0.559
_refine_diff_density_min -0.968
_refine_ls_extinction_coef 0.0065(5)
_refine_ls_extinction_expression Fc^*^=kFc[1+0.001xFc^2^\l^3^/sin(2\q)]^-1/4^
_refine_ls_extinction_method 'SHELXL97 (Sheldrick, 1997)'
_refine_ls_goodness_of_fit_ref 1.167
_refine_ls_hydrogen_treatment constr
_refine_ls_matrix_type full
_refine_ls_number_parameters 371
_refine_ls_number_reflns 4669
_refine_ls_number_restraints 0
_refine_ls_restrained_S_all 1.167
_refine_ls_R_factor_gt 0.0216
_refine_ls_shift/su_max 0.002
_refine_ls_structure_factor_coef Fsqd
_refine_ls_weighting_details 'calc w=1/[\s^2^(Fo^2^)+(0.0265P)^2^+1.2551P] where P=(Fo^2^+2Fc^2^)/3'
_refine_ls_weighting_scheme calc
_refine_ls_wR_factor_ref 0.0614
_reflns_number_gt 4460
_reflns_number_total 4669
_reflns_threshold_expression I>2\s(I)
_cod_data_source_file ww2111.cif
_cod_data_source_block I
_cod_original_formula_sum 'C28 H19 N5 Nd1 O7'
_cod_database_code 2217365
_cod_database_fobs_code 2217365

loop_
_symmetry_equiv_pos_as_xyz
'x, y, z'
'-x, -y, -z'

loop_
_atom_site_type_symbol
_atom_site_label
_atom_site_fract_x
_atom_site_fract_y
_atom_site_fract_z
_atom_site_U_iso_or_equiv
_atom_site_adp_type
_atom_site_calc_flag
_atom_site_refinement_flags
_atom_site_occupancy
Nd Nd1 0.302446(16) 0.648646(11) 0.499494(11) 0.01470(8) Uani d . 1
O O1 0.4250(2) 0.69456(18) 0.32145(16) 0.0229(5) Uani d . 1
O O2 0.6003(2) 0.53012(18) 0.32891(16) 0.0235(5) Uani d . 1
O O3 0.5424(2) 0.65947(18) -0.43231(16) 0.0223(4) Uani d . 1
O O4 0.7188(3) 0.49332(18) -0.41903(17) 0.0241(5) Uani d . 1
O O5 0.0710(2) 0.77124(17) 0.38374(17) 0.0225(4) Uani d . 1
O O6 -0.1170(3) 0.68020(19) 0.39864(18) 0.0284(5) Uani d . 1
O O7 0.0896(2) 0.55410(18) 0.58438(17) 0.0233(4) Uani d . 1
H H7A 0.0142 0.5913 0.5371 0.035 Uiso d R 1
H H7B 0.1141 0.4849 0.592 0.035 Uiso d R 1
N N1 0.1807(3) 0.7494(2) 0.6388(2) 0.0215(5) Uani d . 1
N N2 0.3019(3) 0.8746(2) 0.4497(2) 0.0223(5) Uani d . 1
N N3 0.4653(3) 0.7593(2) -0.0901(2) 0.0258(6) Uani d . 1
N N4 0.7976(3) 0.5136(3) -0.0406(2) 0.0291(6) Uani d . 1
N N5 -0.1566(3) 0.9404(2) -0.0166(2) 0.0234(5) Uani d . 1
C C1 0.1138(4) 0.6873(3) 0.7282(2) 0.0251(7) Uani d . 1
H H1 0.1275 0.6047 0.7452 0.03 Uiso calc R 1
C C2 0.0265(4) 0.7370(3) 0.7965(3) 0.0312(7) Uani d . 1
H H2 -0.0176 0.6897 0.8598 0.037 Uiso calc R 1
C C3 0.0047(4) 0.8573(3) 0.7704(3) 0.0369(8) Uani d . 1
H H3 -0.0571 0.8947 0.8147 0.044 Uiso calc R 1
C C4 0.0731(4) 0.9226(3) 0.6797(3) 0.0323(8) Uani d . 1
H H4 0.0592 1.0055 0.6611 0.039 Uiso calc R 1
C C5 0.1628(4) 0.8665(3) 0.6156(2) 0.0221(6) Uani d . 1
C C6 0.2415(4) 0.9319(3) 0.5180(3) 0.0235(6) Uani d . 1
C C7 0.2558(5) 1.0458(3) 0.4987(3) 0.0376(8) Uani d . 1
H H7 0.2134 1.0844 0.5481 0.045 Uiso calc R 1
C C8 0.3316(5) 1.1022(3) 0.4078(3) 0.0426(9) Uani d . 1
H H8 0.3426 1.1796 0.3943 0.051 Uiso calc R 1
C C9 0.3913(5) 1.0454(3) 0.3366(3) 0.0382(8) Uani d . 1
H H9 0.4428 1.0828 0.2726 0.046 Uiso calc R 1
C C10 0.3740(4) 0.9320(3) 0.3610(3) 0.0306(7) Uani d . 1
H H10 0.4157 0.8925 0.3121 0.037 Uiso calc R 1
C C11 0.5080(3) 0.6300(2) 0.2764(2) 0.0178(6) Uani d . 1
C C12 0.4949(3) 0.6758(2) 0.1476(2) 0.0173(6) Uani d . 1
C C13 0.5869(3) 0.6123(2) 0.0900(2) 0.0187(6) Uani d . 1
H H13 0.6611 0.5394 0.1309 0.022 Uiso calc R 1
C C14 0.5690(3) 0.6570(2) -0.0282(2) 0.0187(6) Uani d . 1
C C15 0.3785(4) 0.8189(3) -0.0329(3) 0.0306(8) Uani d . 1
H H15 0.3048 0.8915 -0.0754 0.037 Uiso calc R 1
C C16 0.3893(4) 0.7814(3) 0.0843(2) 0.0248(7) Uani d . 1
H H16 0.3252 0.8275 0.1206 0.03 Uiso calc R 1
C C17 0.6656(3) 0.5932(2) -0.0944(2) 0.0193(6) Uani d . 1
C C18 0.6182(3) 0.6167(2) -0.2056(2) 0.0183(6) Uani d . 1
H H18 0.5249 0.6749 -0.2412 0.022 Uiso calc R 1
C C19 0.7085(3) 0.5544(2) -0.2641(2) 0.0177(6) Uani d . 1
C C20 0.8448(4) 0.4715(3) -0.2093(3) 0.0267(7) Uani d . 1
H H20 0.9094 0.4265 -0.2464 0.032 Uiso calc R 1
C C21 0.8844(4) 0.4559(3) -0.0993(3) 0.0347(8) Uani d . 1
H H21 0.9795 0.4007 -0.063 0.042 Uiso calc R 1
C C22 0.6534(3) 0.5710(2) -0.3818(2) 0.0182(6) Uani d . 1
C C23 -0.0411(3) 0.7506(2) 0.3433(2) 0.0190(6) Uani d . 1
C C24 -0.0843(3) 0.8186(2) 0.2173(2) 0.0197(6) Uani d . 1
C C25 -0.0014(3) 0.8963(2) 0.1525(2) 0.0189(6) Uani d . 1
H H25 0.082 0.9084 0.187 0.023 Uiso calc R 1
C C26 -0.0414(3) 0.9566(2) 0.0364(2) 0.0181(6) Uani d . 1
C C27 -0.2347(4) 0.8644(3) 0.0472(3) 0.0307(7) Uani d . 1
H H27 -0.3158 0.8519 0.0107 0.037 Uiso calc R 1
C C28 -0.2040(4) 0.8027(3) 0.1641(3) 0.0294(7) Uani d . 1
H H28 -0.2641 0.7508 0.2062 0.035 Uiso calc R 1

loop_
_atom_site_aniso_label
_atom_site_aniso_U_11
_atom_site_aniso_U_22
_atom_site_aniso_U_33
_atom_site_aniso_U_12
_atom_site_aniso_U_13
_atom_site_aniso_U_23
Nd1 0.02095(11) 0.01231(10) 0.01183(10) -0.00483(6) 0.00305(6) -0.00552(7)
O1 0.0345(12) 0.0225(11) 0.0154(10) -0.0109(9) 0.0101(9) -0.0095(8)
O2 0.0321(12) 0.0209(11) 0.0154(10) -0.0086(9) 0.0020(8) -0.0036(8)
O3 0.0259(11) 0.0226(11) 0.0192(10) -0.0087(9) -0.0010(8) -0.0073(8)
O4 0.0366(12) 0.0228(11) 0.0216(11) -0.0120(9) 0.0075(9) -0.0157(9)
O5 0.0247(11) 0.0169(10) 0.0236(11) -0.0065(8) -0.0019(8) -0.0043(8)
O6 0.0287(12) 0.0233(11) 0.0281(12) -0.0128(9) 0.0017(9) -0.0007(9)
O7 0.0286(12) 0.0204(10) 0.0214(11) -0.0085(9) 0.0041(9) -0.0075(8)
N1 0.0286(14) 0.0169(12) 0.0195(13) -0.0039(10) 0.0028(10) -0.0088(10)
N2 0.0296(14) 0.0190(12) 0.0193(13) -0.0070(11) 0.0024(10) -0.0081(10)
N3 0.0301(15) 0.0262(14) 0.0153(12) 0.0019(11) -0.0001(10) -0.0074(11)
N4 0.0280(15) 0.0361(16) 0.0196(13) 0.0024(12) -0.0004(11) -0.0134(12)
N5 0.0254(14) 0.0251(13) 0.0221(13) -0.0107(11) 0.0017(10) -0.0091(11)
C1 0.0348(18) 0.0187(15) 0.0188(15) -0.0041(13) 0.0030(13) -0.0057(12)
C2 0.043(2) 0.0305(17) 0.0203(16) -0.0108(15) 0.0096(14) -0.0101(13)
C3 0.047(2) 0.0352(19) 0.0346(19) -0.0062(16) 0.0157(16) -0.0243(16)
C4 0.048(2) 0.0223(16) 0.0309(18) -0.0077(15) 0.0094(15) -0.0160(14)
C5 0.0270(16) 0.0174(14) 0.0233(15) -0.0044(12) -0.0005(12) -0.0101(12)
C6 0.0285(16) 0.0194(15) 0.0231(15) -0.0067(12) 0.0006(12) -0.0083(12)
C7 0.059(2) 0.0209(16) 0.038(2) -0.0137(16) 0.0098(17) -0.0158(15)
C8 0.065(3) 0.0225(17) 0.045(2) -0.0208(17) 0.0118(19) -0.0121(16)
C9 0.052(2) 0.0279(18) 0.036(2) -0.0203(17) 0.0109(17) -0.0074(15)
C10 0.042(2) 0.0252(16) 0.0267(17) -0.0139(15) 0.0093(14) -0.0090(13)
C11 0.0227(15) 0.0181(14) 0.0152(14) -0.0121(12) 0.0047(11) -0.0053(11)
C12 0.0224(15) 0.0181(14) 0.0134(13) -0.0103(11) 0.0049(11) -0.0053(11)
C13 0.0213(15) 0.0167(13) 0.0178(14) -0.0052(11) 0.0016(11) -0.0060(11)
C14 0.0206(14) 0.0207(14) 0.0160(14) -0.0063(12) 0.0026(11) -0.0078(11)
C15 0.0338(18) 0.0276(17) 0.0179(15) 0.0100(14) -0.0024(13) -0.0063(13)
C16 0.0251(16) 0.0271(16) 0.0188(15) 0.0001(13) 0.0043(12) -0.0096(13)
C17 0.0231(15) 0.0188(14) 0.0168(14) -0.0064(12) 0.0034(11) -0.0073(11)
C18 0.0214(15) 0.0157(13) 0.0188(14) -0.0066(11) 0.0026(11) -0.0066(11)
C19 0.0252(15) 0.0154(13) 0.0158(14) -0.0091(11) 0.0037(11) -0.0073(11)
C20 0.0277(17) 0.0299(17) 0.0236(16) -0.0023(13) 0.0046(13) -0.0149(13)
C21 0.0308(19) 0.039(2) 0.0249(17) 0.0097(15) -0.0022(14) -0.0140(15)
C22 0.0241(15) 0.0188(14) 0.0171(14) -0.0145(12) 0.0057(11) -0.0073(12)
C23 0.0207(15) 0.0122(13) 0.0231(15) -0.0017(11) 0.0005(12) -0.0070(11)
C24 0.0207(15) 0.0157(13) 0.0227(15) -0.0053(11) 0.0027(11) -0.0069(11)
C25 0.0184(14) 0.0184(14) 0.0233(15) -0.0055(11) 0.0028(11) -0.0114(12)
C26 0.0177(14) 0.0148(13) 0.0232(15) -0.0027(11) 0.0040(11) -0.0097(12)
C27 0.0308(18) 0.0354(18) 0.0309(18) -0.0197(15) -0.0020(14) -0.0110(14)
C28 0.0313(18) 0.0287(17) 0.0282(17) -0.0182(14) 0.0015(13) -0.0044(14)

loop_
_atom_type_symbol
_atom_type_description
_atom_type_scat_dispersion_real
_atom_type_scat_dispersion_imag
_atom_type_scat_source
C C 0.0033 0.0016 'International Tables Vol C Tables 4.2.6.8 and 6.1.1.4'
H H 0 0 'International Tables Vol C Tables 4.2.6.8 and 6.1.1.4'
Nd Nd -0.1943 3.0179 'International Tables Vol C Tables 4.2.6.8 and 6.1.1.4'
N N 0.0061 0.0033 'International Tables Vol C Tables 4.2.6.8 and 6.1.1.4'
O O 0.0106 0.006 'International Tables Vol C Tables 4.2.6.8 and 6.1.1.4'

loop_
_geom_angle_atom_site_label_1
_geom_angle_atom_site_label_2
_geom_angle_atom_site_label_3
_geom_angle_site_symmetry_1
_geom_angle_site_symmetry_3
_geom_angle
_geom_angle_publ_flag
O5 Nd1 O3 . 1_556 141.66(7) ?
O5 Nd1 O4 . 2_665 85.16(7) y
O3 Nd1 O4 1_556 2_665 123.72(7) ?
O5 Nd1 O1 . . 85.06(7) y
O3 Nd1 O1 1_556 . 81.99(7) y
O4 Nd1 O1 2_665 . 71.54(7) y
O5 Nd1 O2 . 2_666 142.08(7) ?
O3 Nd1 O2 1_556 2_666 72.10(7) y
O4 Nd1 O2 2_665 2_666 83.53(7) y
O1 Nd1 O2 . 2_666 124.64(7) ?
O5 Nd1 O7 . . 73.07(7) y
O3 Nd1 O7 1_556 . 136.56(7) ?
O4 Nd1 O7 2_665 . 70.18(7) y
O1 Nd1 O7 . . 137.04(7) ?
O2 Nd1 O7 2_666 . 69.04(7) y
O5 Nd1 N1 . . 82.69(7) y
O3 Nd1 N1 1_556 . 84.74(7) y
O4 Nd1 N1 2_665 . 143.82(8) ?
O1 Nd1 N1 . . 140.45(7) ?
O2 Nd1 N1 2_666 . 85.45(7) y
O7 Nd1 N1 . . 73.68(7) y
O5 Nd1 N2 . . 72.54(7) y
O3 Nd1 N2 1_556 . 69.59(7) y
O4 Nd1 N2 2_665 . 144.11(7) ?
O1 Nd1 N2 . . 78.68(7) y
O2 Nd1 N2 2_666 . 130.91(7) ?
O7 Nd1 N2 . . 126.03(7) ?
N1 Nd1 N2 . . 61.78(7) y
C11 O1 Nd1 . . 132.49(18) ?
C11 O2 Nd1 . 2_666 152.00(19) ?
C22 O3 Nd1 . 1_554 124.74(17) ?
C22 O4 Nd1 . 2_665 148.51(19) ?
C23 O5 Nd1 . . 134.30(17) ?
Nd1 O7 H7A . . 105 ?
Nd1 O7 H7B . . 109.2 ?
H7A O7 H7B . . 109.9 ?
C1 N1 C5 . . 118.2(3) ?
C1 N1 Nd1 . . 118.68(19) ?
C5 N1 Nd1 . . 122.42(19) ?
C10 N2 C6 . . 117.7(3) ?
C10 N2 Nd1 . . 120.7(2) ?
C6 N2 Nd1 . . 121.29(19) ?
C15 N3 C14 . . 116.9(3) ?
C21 N4 C17 . . 116.9(3) ?
C27 N5 C26 . . 117.3(3) ?
N1 C1 C2 . . 123.4(3) ?
N1 C1 H1 . . 118.3 ?
C2 C1 H1 . . 118.3 ?
C1 C2 C3 . . 118.2(3) ?
C1 C2 H2 . . 120.9 ?
C3 C2 H2 . . 120.9 ?
C4 C3 C2 . . 119.4(3) ?
C4 C3 H3 . . 120.3 ?
C2 C3 H3 . . 120.3 ?
C3 C4 C5 . . 119.6(3) ?
C3 C4 H4 . . 120.2 ?
C5 C4 H4 . . 120.2 ?
N1 C5 C4 . . 121.2(3) ?
N1 C5 C6 . . 116.8(3) ?
C4 C5 C6 . . 122.0(3) ?
N2 C6 C7 . . 121.3(3) ?
N2 C6 C5 . . 116.7(3) ?
C7 C6 C5 . . 121.9(3) ?
C8 C7 C6 . . 119.8(3) ?
C8 C7 H7 . . 120.1 ?
C6 C7 H7 . . 120.1 ?
C9 C8 C7 . . 119.3(3) ?
C9 C8 H8 . . 120.4 ?
C7 C8 H8 . . 120.4 ?
C8 C9 C10 . . 118.0(3) ?
C8 C9 H9 . . 121 ?
C10 C9 H9 . . 121 ?
N2 C10 C9 . . 123.9(3) ?
N2 C10 H10 . . 118.1 ?
C9 C10 H10 . . 118.1 ?
O1 C11 O2 . . 125.5(3) ?
O1 C11 C12 . . 117.3(2) ?
O2 C11 C12 . . 117.2(2) ?
C16 C12 C13 . . 118.2(3) ?
C16 C12 C11 . . 120.5(3) ?
C13 C12 C11 . . 121.3(2) ?
C12 C13 C14 . . 119.2(3) ?
C12 C13 H13 . . 120.4 ?
C14 C13 H13 . . 120.4 ?
N3 C14 C13 . . 122.8(3) ?
N3 C14 C17 . . 115.7(2) ?
C13 C14 C17 . . 121.5(3) ?
N3 C15 C16 . . 124.1(3) ?
N3 C15 H15 . . 118 ?
C16 C15 H15 . . 118 ?
C12 C16 C15 . . 118.8(3) ?
C12 C16 H16 . . 120.6 ?
C15 C16 H16 . . 120.6 ?
N4 C17 C18 . . 122.9(3) ?
N4 C17 C14 . . 116.5(2) ?
C18 C17 C14 . . 120.6(3) ?
C19 C18 C17 . . 119.3(3) ?
C19 C18 H18 . . 120.3 ?
C17 C18 H18 . . 120.3 ?
C18 C19 C20 . . 118.4(3) ?
C18 C19 C22 . . 120.3(3) ?
C20 C19 C22 . . 121.2(3) ?
C21 C20 C19 . . 118.3(3) ?
C21 C20 H20 . . 120.8 ?
C19 C20 H20 . . 120.8 ?
N4 C21 C20 . . 124.2(3) ?
N4 C21 H21 . . 117.9 ?
C20 C21 H21 . . 117.9 ?
O4 C22 O3 . . 125.5(3) ?
O4 C22 C19 . . 117.3(3) ?
O3 C22 C19 . . 117.1(2) ?
O6 C23 O5 . . 125.5(3) ?
O6 C23 C24 . . 118.5(3) ?
O5 C23 C24 . . 116.1(2) ?
C28 C24 C25 . . 118.7(3) ?
C28 C24 C23 . . 121.0(3) ?
C25 C24 C23 . . 120.3(3) ?
C24 C25 C26 . . 119.4(3) ?
C24 C25 H25 . . 120.3 ?
C26 C25 H25 . . 120.3 ?
N5 C26 C25 . . 122.4(3) ?
N5 C26 C26 . 2_575 116.1(3) ?
C25 C26 C26 . 2_575 121.5(3) ?
N5 C27 C28 . . 123.8(3) ?
N5 C27 H27 . . 118.1 ?
C28 C27 H27 . . 118.1 ?
C24 C28 C27 . . 118.4(3) ?
C24 C28 H28 . . 120.8 ?
C27 C28 H28 . . 120.8 ?

loop_
_geom_bond_atom_site_label_1
_geom_bond_atom_site_label_2
_geom_bond_site_symmetry_2
_geom_bond_distance
_geom_bond_publ_flag
Nd1 O5 . 2.386(2) y
Nd1 O3 1_556 2.399(2) y
Nd1 O4 2_665 2.4120(19) y
Nd1 O1 . 2.4309(19) y
Nd1 O2 2_666 2.4443(19) y
Nd1 O7 . 2.513(2) y
Nd1 N1 . 2.618(2) y
Nd1 N2 . 2.659(2) y
O1 C11 . 1.252(3) y
O2 C11 . 1.256(3) y
O2 Nd1 2_666 2.4443(19) ?
O3 C22 . 1.255(4) y
O3 Nd1 1_554 2.399(2) ?
O4 C22 . 1.252(3) y
O4 Nd1 2_665 2.4120(19) ?
O5 C23 . 1.267(4) y
O6 C23 . 1.246(4) y
O7 H7A . 0.8298 ?
O7 H7B . 0.8078 ?
N1 C1 . 1.341(4) ?
N1 C5 . 1.351(4) ?
N2 C10 . 1.342(4) ?
N2 C6 . 1.350(4) ?
N3 C15 . 1.338(4) ?
N3 C14 . 1.344(4) ?
N4 C21 . 1.337(4) ?
N4 C17 . 1.343(4) ?
N5 C27 . 1.336(4) ?
N5 C26 . 1.347(4) ?
C1 C2 . 1.376(4) ?
C1 H1 . 0.95 ?
C2 C3 . 1.379(5) ?
C2 H2 . 0.95 ?
C3 C4 . 1.374(5) ?
C3 H3 . 0.95 ?
C4 C5 . 1.390(4) ?
C4 H4 . 0.95 ?
C5 C6 . 1.484(4) ?
C6 C7 . 1.394(4) ?
C7 C8 . 1.376(5) ?
C7 H7 . 0.95 ?
C8 C9 . 1.376(5) ?
C8 H8 . 0.95 ?
C9 C10 . 1.385(5) ?
C9 H9 . 0.95 ?
C10 H10 . 0.95 ?
C11 C12 . 1.517(4) ?
C12 C16 . 1.379(4) ?
C12 C13 . 1.392(4) ?
C13 C14 . 1.392(4) ?
C13 H13 . 0.95 ?
C14 C17 . 1.494(4) ?
C15 C16 . 1.384(4) ?
C15 H15 . 0.95 ?
C16 H16 . 0.95 ?
C17 C18 . 1.388(4) ?
C18 C19 . 1.385(4) ?
C18 H18 . 0.95 ?
C19 C20 . 1.386(4) ?
C19 C22 . 1.512(4) ?
C20 C21 . 1.384(5) ?
C20 H20 . 0.95 ?
C21 H21 . 0.95 ?
C23 C24 . 1.512(4) ?
C24 C28 . 1.380(4) ?
C24 C25 . 1.384(4) ?
C25 C26 . 1.390(4) ?
C25 H25 . 0.95 ?
C26 C26 2_575 1.488(6) ?
C27 C28 . 1.391(5) ?
C27 H27 . 0.95 ?
C28 H28 . 0.95 ?

loop_
_geom_hbond_atom_site_label_D
_geom_hbond_atom_site_label_H
_geom_hbond_atom_site_label_A
_geom_hbond_site_symmetry_A
_geom_hbond_distance_DH
_geom_hbond_distance_HA
_geom_hbond_distance_DA
_geom_hbond_angle_DHA
O7 H7A O6 . 0.83 1.92 2.731(3) 164
O7 H7A O5 . 0.83 2.53 2.918(3) 110
O7 H7B O6 2_566 0.81 2.02 2.811(3) 165
